data_7227971
loop_
_publ_author_name
'Zhang, Li'
'Li, Sanying'
'Liu, Lei'
'Dong, Jinxiang'
'Lin, Zhi'

_publ_section_title
;
 Four new zinc (II) diphosphonates obtained via an ionothermal route:
 crystal structures and phase transformation behaviour
;
_journal_name_full CrystEngComm
_journal_paper_doi 10.1039/C7CE00400A
_journal_year 2017
_chemical_formula_moiety '0.5(C16 H24 O16 P4 Zn4)'
_chemical_formula_sum 'C8 H12 O8 P2 Zn2'
_chemical_formula_weight 428.86
_chemical_name_systematic
;
 ? 
;
_space_group_crystal_system orthorhombic
_space_group_IT_number 62
_space_group_name_Hall '-P 2ac 2n'
_space_group_name_H-M_alt 'P n m a'
_symmetry_space_group_name_Hall '-P 2ac 2n'
_symmetry_space_group_name_H-M 'P n m a'
_atom_sites_solution_hydrogens difmap
_audit_creation_date 2016-12-05
_audit_creation_method
;
Olex2 1.2-beta
(compiled 2016.11.30 svn.r3356 for OlexSys, GUI svn.r5269)
;
_audit_update_record
;
2016-12-17 deposited with the CCDC.
2017-04-03 downloaded from the CCDC.
;
_cell_angle_alpha 90
_cell_angle_beta 90
_cell_angle_gamma 90
_cell_formula_units_Z 2
_cell_length_a 22.259(2)
_cell_length_b 5.8452(6)
_cell_length_c 4.9451(4)
_cell_measurement_reflns_used 1267
_cell_measurement_temperature 298(2)
_cell_measurement_theta_max 27.266
_cell_measurement_theta_min 3.662
_cell_volume 643.40(10)
_computing_cell_refinement 'Bruker SMART'
_computing_data_collection 'Bruker SMART'
_computing_data_reduction 'Bruker SHELXTL'
_computing_molecular_graphics 'Olex2 (Dolomanov et al., 2009)'
_computing_publication_material 'Olex2 (Dolomanov et al., 2009)'
_computing_structure_refinement 'ShelXL (Sheldrick, 2015)'
_computing_structure_solution 'SHELXS-97 (Sheldrick, 1990)'
_diffrn_ambient_temperature 298.15
_diffrn_measured_fraction_theta_full 0.981
_diffrn_measured_fraction_theta_max 0.981
_diffrn_measurement_device_type 'CCD area detector'
_diffrn_measurement_method 'phi and omega scans'
_diffrn_radiation_type MoK\a
_diffrn_radiation_wavelength 0.71073
_diffrn_reflns_av_R_equivalents 0.1519
_diffrn_reflns_av_unetI/netI 0.0817
_diffrn_reflns_Laue_measured_fraction_full 0.981
_diffrn_reflns_Laue_measured_fraction_max 0.981
_diffrn_reflns_limit_h_max 26
_diffrn_reflns_limit_h_min -24
_diffrn_reflns_limit_k_max 6
_diffrn_reflns_limit_k_min -6
_diffrn_reflns_limit_l_max 5
_diffrn_reflns_limit_l_min -3
_diffrn_reflns_number 2895
_diffrn_reflns_point_group_measured_fraction_full 0.981
_diffrn_reflns_point_group_measured_fraction_max 0.981
_diffrn_reflns_theta_full 25.006
_diffrn_reflns_theta_max 25.006
_diffrn_reflns_theta_min 3.661
_exptl_absorpt_coefficient_mu 4.010
_exptl_absorpt_correction_T_max 0.8561
_exptl_absorpt_correction_T_min 0.6447
_exptl_absorpt_correction_type multi-scan
_exptl_absorpt_process_details sadabs
_exptl_crystal_colour colourless
_exptl_crystal_colour_primary colourless
_exptl_crystal_density_diffrn 2.214
_exptl_crystal_density_method 'not measured'
_exptl_crystal_description block
_exptl_crystal_F_000 428
_exptl_crystal_size_max 0.12
_exptl_crystal_size_mid 0.1
_exptl_crystal_size_min 0.04
_refine_diff_density_max 0.718
_refine_diff_density_min -0.883
_refine_diff_density_rms 0.177
_refine_ls_extinction_coef 0.030(8)
_refine_ls_extinction_expression Fc^*^=kFc[1+0.001xFc^2^\l^3^/sin(2\q)]^-1/4^
_refine_ls_extinction_method 'SHELXL-2014/7 (Sheldrick 2014'
_refine_ls_goodness_of_fit_ref 1.093
_refine_ls_hydrogen_treatment constr
_refine_ls_matrix_type full
_refine_ls_number_parameters 65
_refine_ls_number_reflns 607
_refine_ls_number_restraints 0
_refine_ls_restrained_S_all 1.093
_refine_ls_R_factor_all 0.0627
_refine_ls_R_factor_gt 0.0580
_refine_ls_shift/su_max 0.000
_refine_ls_shift/su_mean 0.000
_refine_ls_structure_factor_coef Fsqd
_refine_ls_weighting_details 'w=1/[\s^2^(Fo^2^)+(0.0928P)^2^+0.4595P] where P=(Fo^2^+2Fc^2^)/3'
_refine_ls_weighting_scheme calc
_refine_ls_wR_factor_gt 0.1474
_refine_ls_wR_factor_ref 0.1503
_reflns_Friedel_coverage 0.000
_reflns_number_gt 538
_reflns_number_total 607
_reflns_threshold_expression 'I > 2\s(I)'
_cod_data_source_file c7ce00400a2.cif
_cod_data_source_block 1502886
_cod_database_code 7227971
_shelx_space_group_comment
;
The symmetry employed for this shelxl refinement is uniquely defined
by the following loop, which should always be used as a source of
symmetry information in preference to the above space-group names.
They are only intended as comments.
;
_shelx_estimated_absorpt_t_max 0.856
_shelx_estimated_absorpt_t_min 0.645
_olex2_refinement_description
;
1. Fixed Uiso
 At 1.2 times of:
  All C(H) groups, All C(H,H) groups, All O(H) groups
2. Others
 Fixed Sof: H1A(0.5) H1B(0.5) C2(0.5) H3A(0.5) C4(0.5) H4(0.5)
3.a Riding coordinates:
 O3(H3), C1(H1A,H1B), C3(H3A), C4(H4)
;
_shelx_shelxl_version_number 2014/7
_olex2_submission_special_instructions 'No special instructions were received'

loop_
_space_group_symop_operation_xyz
'x, y, z'
'-x+1/2, -y, z+1/2'
'x+1/2, -y+1/2, -z+1/2'
'-x, y+1/2, -z'
'-x, -y, -z'
'x-1/2, y, -z-1/2'
'-x-1/2, y-1/2, z-1/2'
'x, -y-1/2, z'

loop_
_atom_site_label
_atom_site_type_symbol
_atom_site_fract_x
_atom_site_fract_y
_atom_site_fract_z
_atom_site_U_iso_or_equiv
_atom_site_adp_type
_atom_site_occupancy
_atom_site_site_symmetry_order
_atom_site_calc_flag
_atom_site_refinement_flags_posn
_atom_site_refinement_flags_adp
_atom_site_refinement_flags_occupancy
Zn1 Zn 0.26170(4) 0.2500 -0.0913(2) 0.0266(6) Uani 1 2 d S T P
P1 P 0.17476(9) 0.2500 0.3612(4) 0.0217(7) Uani 1 2 d S T P
O1 O 0.2043(2) 0.0347(8) 0.2200(10) 0.0432(14) Uani 1 1 d . . .
O2 O 0.1826(3) 0.2500 0.6712(11) 0.0280(14) Uani 1 2 d S T P
O3 O 0.3366(3) 0.2500 0.2092(14) 0.0353(15) Uani 1 2 d S T P
H3 H 0.3317 0.1332 0.3092 0.042 Uiso 1 1 d R . .
C1 C 0.0965(4) 0.2500 0.272(2) 0.070(4) Uani 1 2 d S T P
H1A H 0.0957 0.2015 0.0866 0.084 Uiso 0.5 1 d R . .
H1B H 0.0854 0.4087 0.2701 0.084 Uiso 0.5 1 d R . .
C2 C 0.0462(5) 0.145(2) 0.390(2) 0.024(3) Uani 0.5 1 d . . .
C3 C 0.0138(4) 0.2500 0.621(2) 0.047(3) Uani 1 2 d S T P
H3A H 0.0200 0.4011 0.6918 0.057 Uiso 0.5 1 d R . .
C4 C 0.0326(5) -0.073(2) 0.271(2) 0.025(2) Uani 0.5 1 d . . .
H4 H 0.0545 -0.1122 0.1109 0.031 Uiso 0.5 1 d R . .

loop_
_atom_site_aniso_label
_atom_site_aniso_U_11
_atom_site_aniso_U_22
_atom_site_aniso_U_33
_atom_site_aniso_U_23
_atom_site_aniso_U_13
_atom_site_aniso_U_12
Zn1 0.0252(8) 0.0369(8) 0.0176(7) 0.000 0.0013(4) 0.000
P1 0.0197(11) 0.0318(13) 0.0137(12) 0.000 0.0004(7) 0.000
O1 0.060(3) 0.049(3) 0.020(2) 0.002(2) 0.004(2) 0.031(2)
O2 0.025(3) 0.044(4) 0.014(3) 0.000 0.003(2) 0.000
O3 0.036(3) 0.036(4) 0.035(4) 0.000 0.001(3) 0.000
C1 0.026(5) 0.168(14) 0.016(5) 0.000 -0.002(4) 0.000
C2 0.016(5) 0.032(6) 0.023(6) 0.011(5) 0.000(4) 0.001(4)
C3 0.024(5) 0.089(9) 0.028(6) 0.000 0.000(4) 0.000
C4 0.037(6) 0.030(7) 0.009(5) 0.004(4) 0.002(4) 0.002(5)

loop_
_atom_type_symbol
_atom_type_description
_atom_type_scat_dispersion_real
_atom_type_scat_dispersion_imag
_atom_type_scat_source
C C 0.0033 0.0016 'International Tables Vol C Tables 4.2.6.8 and 6.1.1.4'
H H 0.0000 0.0000 'International Tables Vol C Tables 4.2.6.8 and 6.1.1.4'
O O 0.0106 0.0060 'International Tables Vol C Tables 4.2.6.8 and 6.1.1.4'
P P 0.1023 0.0942 'International Tables Vol C Tables 4.2.6.8 and 6.1.1.4'
Zn Zn 0.2839 1.4301 'International Tables Vol C Tables 4.2.6.8 and 6.1.1.4'

loop_
_geom_angle_atom_site_label_1
_geom_angle_atom_site_label_2
_geom_angle_atom_site_label_3
_geom_angle
_geom_angle_site_symmetry_1
_geom_angle_site_symmetry_3
O1 Zn1 O1 108.4(3) 2_554 7_665
O1 Zn1 O1 64.3(2) 8_565 .
O1 Zn1 O1 93.64(11) 7_665 8_565
O1 Zn1 O1 158.0(2) 7_665 .
O1 Zn1 O1 93.64(11) 2_554 .
O1 Zn1 O1 158.0(2) 2_554 8_565
O1 Zn1 O2 93.11(16) 7_665 1_554
O1 Zn1 O2 93.11(16) 2_554 1_554
O1 Zn1 O3 91.57(16) 7_665 .
O1 Zn1 O3 91.57(16) 2_554 .
O2 Zn1 O1 84.96(17) 1_554 .
O2 Zn1 O1 84.96(17) 1_554 8_565
O2 Zn1 O3 172.0(2) 1_554 .
O3 Zn1 O1 88.26(18) . .
O3 Zn1 O1 88.26(18) . 8_565
O1 P1 O1 105.3(4) . 8_565
O1 P1 C1 107.2(3) . .
O1 P1 C1 107.2(3) 8_565 .
O2 P1 O1 113.0(2) . 8_565
O2 P1 O1 113.0(2) . .
O2 P1 C1 110.7(4) . .
Zn1 O1 Zn1 121.9(2) 2 .
P1 O1 Zn1 126.7(3) . 2
P1 O1 Zn1 95.1(2) . .
P1 O2 Zn1 130.2(3) . 1_556
Zn1 O3 H3 106.9 . .
P1 C1 H1A 104.7 . .
P1 C1 H1B 104.6 . .
H1A C1 H1B 105.7 . .
C2 C1 P1 132.2(7) 8_565 .
C2 C1 P1 132.2(7) . .
C2 C1 H1A 120.6 8_565 .
C2 C1 H1A 104.5 . .
C2 C1 H1B 102.9 . .
C2 C1 H1B 51.3 8_565 .
C2 C1 C2 52.1(11) . 8_565
C1 C2 C3 121.6(10) . .
C1 C2 C4 113.0(10) . .
C2 C2 C1 63.9(6) 8_565 .
C2 C2 C3 65.5(5) 8_565 .
C2 C2 C4 152.6(6) 8_565 .
C4 C2 C3 125.4(10) . .
C2 C3 C2 49.0(10) 8_565 .
C2 C3 H3A 126.3 . .
C2 C3 H3A 80.2 8_565 .
C2 C3 C4 108.0(7) 8_565 4_556
C2 C3 C4 149.5(9) . 4_556
C2 C3 C4 108.0(7) . 5_556
C2 C3 C4 149.5(9) 8_565 5_556
C4 C3 H3A 125.7 5_556 .
C4 C3 H3A 50.0 4_556 .
C4 C3 C4 83.6(10) 5_556 4_556
C2 C4 C3 126.3(10) . 5_556
C2 C4 H4 116.4 . .
C3 C4 H4 117.3 5_556 .

loop_
_geom_bond_atom_site_label_1
_geom_bond_atom_site_label_2
_geom_bond_distance
_geom_bond_site_symmetry_2
Zn1 O1 2.052(4) 2_554
Zn1 O1 2.363(5) .
Zn1 O1 2.363(5) 8_565
Zn1 O1 2.052(4) 7_665
Zn1 O2 2.116(6) 1_554
Zn1 O3 2.233(6) .
P1 O1 1.582(4) 8_565
P1 O1 1.582(4) .
P1 O2 1.543(6) .
P1 C1 1.797(10) .
O1 Zn1 2.052(4) 2
O2 Zn1 2.116(6) 1_556
O3 H3 0.8500 .
C1 H1A 0.9600 .
C1 H1B 0.9600 .
C1 C2 1.404(15) .
C1 C2 1.404(15) 8_565
C2 C2 1.23(3) 8_565
C2 C3 1.487(15) .
C2 C4 1.430(19) .
C3 C2 1.487(15) 8_565
C3 H3A 0.9600 .
C3 C4 1.557(14) 4_556
C3 C4 1.557(14) 5_556
C4 C3 1.557(14) 5_556
C4 H4 0.9600 .

loop_
_geom_torsion_atom_site_label_1
_geom_torsion_atom_site_label_2
_geom_torsion_atom_site_label_3
_geom_torsion_atom_site_label_4
_geom_torsion
_geom_torsion_site_symmetry_1
_geom_torsion_site_symmetry_4
P1 C1 C2 C2 116.3(9) . 8_565
P1 C1 C2 C3 83.7(11) . .
P1 C1 C2 C4 -93.7(11) . .
O1 P1 O1 Zn1 133.7(2) 8_565 2
O1 P1 O1 Zn1 -3.1(4) 8_565 .
O1 P1 O2 Zn1 -59.8(2) 8_565 1_556
O1 P1 O2 Zn1 59.8(2) . 1_556
O1 P1 C1 C2 160.0(9) . 8_565
O1 P1 C1 C2 87.3(10) . .
O1 P1 C1 C2 -160.0(9) 8_565 .
O1 P1 C1 C2 -87.3(10) 8_565 8_565
O2 P1 O1 Zn1 9.8(5) . 2
O2 P1 O1 Zn1 -127.0(2) . .
O2 P1 C1 C2 36.3(9) . 8_565
O2 P1 C1 C2 -36.3(9) . .
C1 P1 O1 Zn1 -112.4(4) . 2
C1 P1 O1 Zn1 110.8(3) . .
C1 P1 O2 Zn1 180.000(0) . 1_556
C1 C2 C3 C2 32.1(11) . 8_565
C1 C2 C3 C4 -171.3(9) . 5_556
C1 C2 C3 C4 80(2) . 4_556
C1 C2 C4 C3 170.4(9) . 5_556
C2 C1 C2 C3 -32.6(12) 8_565 .
C2 C1 C2 C4 150.0(7) 8_565 .
C2 C2 C3 C4 48.0(15) 8_565 4_556
C2 C2 C3 C4 156.6(9) 8_565 5_556
C2 C2 C4 C3 -112.2(13) 8_565 5_556
C3 C2 C4 C3 -6.9(19) . 5_556
C4 C2 C3 C2 -150.8(9) . 8_565
C4 C2 C3 C4 5.8(16) . 5_556
C4 C2 C3 C4 -102.8(15) . 4_556
